data_4326396
loop_
_publ_author_name
'Benedict M. Gardner'
'William Lewis'
'Alexander J. Blake'
'Stephen T. Liddle'

_publ_section_title
;
 Halide, Amide, Cationic, Manganese Carbonylate, and Oxide Derivatives of
 Triamidosilylamine Uranium Complexes
;
_journal_name_full 'Inorganic Chemistry'
_journal_page_first 9631
_journal_page_last 9641
_journal_paper_doi 10.1021/ic201372a
_journal_volume 50
_journal_year 2011
_chemical_formula_moiety 'C29 H57 Mn N4 O5 Si3 U'
_chemical_formula_sum 'C29 H57 Mn N4 O5 Si3 U'
_chemical_formula_weight 919.03
_chemical_name_systematic
; 
 ? 
;
_space_group_IT_number 2
_symmetry_cell_setting triclinic
_symmetry_space_group_name_Hall '-P 1'
_symmetry_space_group_name_H-M 'P -1'
_atom_sites_solution_hydrogens 'geom, Me from difmap'
_atom_sites_solution_primary direct
_atom_sites_solution_secondary difmap
_audit_creation_method 'enCIFer editing of SHELXL97 CIF output'
_cell_angle_alpha 93.776(3)
_cell_angle_beta 104.620(3)
_cell_angle_gamma 101.686(3)
_cell_formula_units_Z 2
_cell_length_a 12.508(2)
_cell_length_b 12.523(2)
_cell_length_c 13.281(2)
_cell_measurement_reflns_used 4039
_cell_measurement_temperature 90(2)
_cell_measurement_theta_max 27.3
_cell_measurement_theta_min 2.17
_cell_volume 1956.1(5)
_computing_cell_refinement 'Bruker SAINT version 6.36A (Bruker, 2002)'
_computing_data_collection 'Bruker SMART version 5.625 (Bruker, 2001)'
_computing_data_reduction 'Bruker SAINT; SHELXTL (Sheldrick, 2008)'
_computing_molecular_graphics 'SHELXTL (Sheldrick, 2008)'
_computing_publication_material 'enCIFer(Allen et al.,2004);PLATON(Spek,2003)'
_computing_structure_refinement 'SHELXL-97 (Sheldrick, 2008)'
_computing_structure_solution 'SHELXS-97 (Sheldrick, 2008)'
_diffrn_ambient_temperature 90(2)
_diffrn_detector_area_resol_mean 8.366
_diffrn_measured_fraction_theta_full 0.993
_diffrn_measured_fraction_theta_max 0.993
_diffrn_measurement_device_type 'Bruker SMART APEX CCD area detector'
_diffrn_measurement_method \w
_diffrn_radiation_monochromator graphite
_diffrn_radiation_source 'fine-focus sealed tube'
_diffrn_radiation_type MoK\a
_diffrn_radiation_wavelength 0.71073
_diffrn_reflns_av_R_equivalents 0.0509
_diffrn_reflns_av_sigmaI/netI 0.0777
_diffrn_reflns_limit_h_max 14
_diffrn_reflns_limit_h_min -14
_diffrn_reflns_limit_k_max 14
_diffrn_reflns_limit_k_min -14
_diffrn_reflns_limit_l_max 15
_diffrn_reflns_limit_l_min -15
_diffrn_reflns_number 14023
_diffrn_reflns_theta_full 25.00
_diffrn_reflns_theta_max 25.00
_diffrn_reflns_theta_min 2.01
_diffrn_standards_decay_% 0
_diffrn_standards_number 0
_exptl_absorpt_coefficient_mu 4.586
_exptl_absorpt_correction_T_max 0.642
_exptl_absorpt_correction_T_min 0.452
_exptl_absorpt_correction_type multi-scan
_exptl_absorpt_process_details 'SADABS 2007/2'
_exptl_crystal_colour yellow
_exptl_crystal_density_diffrn 1.560
_exptl_crystal_description plate
_exptl_crystal_F_000 916
_exptl_crystal_size_max 0.13
_exptl_crystal_size_mid 0.06
_exptl_crystal_size_min 0.01
_refine_diff_density_max 8.316
_refine_diff_density_min -3.708
_refine_diff_density_rms 0.317
_refine_ls_extinction_method none
_refine_ls_goodness_of_fit_ref 1.037
_refine_ls_hydrogen_treatment constr
_refine_ls_matrix_type full
_refine_ls_number_parameters 403
_refine_ls_number_reflns 6840
_refine_ls_number_restraints 0
_refine_ls_restrained_S_all 1.037
_refine_ls_R_factor_all 0.0786
_refine_ls_R_factor_gt 0.0668
_refine_ls_shift/su_max 0.000
_refine_ls_shift/su_mean 0.000
_refine_ls_structure_factor_coef Fsqd
_refine_ls_weighting_details 'calc w=1/[\s^2^(Fo^2^)+(0.1331P)^2^] where P=(Fo^2^+2Fc^2^)/3'
_refine_ls_weighting_scheme calc
_refine_ls_wR_factor_gt 0.1752
_refine_ls_wR_factor_ref 0.1836
_reflns_number_gt 5792
_reflns_number_total 6840
_reflns_threshold_expression I>2\s(I)
_cod_data_source_file ic201372a_si_001_12.cif
_cod_data_source_block 12
_cod_original_cell_volume 1956.2(6)
_cod_database_code 4326396

loop_
_symmetry_equiv_pos_as_xyz
'x, y, z'
'-x, -y, -z'

loop_
_atom_site_label
_atom_site_type_symbol
_atom_site_fract_x
_atom_site_fract_y
_atom_site_fract_z
_atom_site_U_iso_or_equiv
_atom_site_adp_type
_atom_site_occupancy
_atom_site_symmetry_multiplicity
_atom_site_calc_flag
_atom_site_refinement_flags
U1 U 0.90960(3) 0.70630(3) 0.28348(3) 0.01573(16) Uani 1 1 d .
N1 N 0.7844(7) 0.6563(7) 0.1283(7) 0.0198(19) Uani 1 1 d .
Si1 Si 0.7860(3) 0.7353(2) 0.0253(2) 0.0193(6) Uani 1 1 d .
C1 C 0.8978(10) 0.8637(9) 0.0814(9) 0.026(3) Uani 1 1 d .
H1A H 0.8787 0.9015 0.1391 0.039 Uiso 1 1 calc R
H1C H 0.9020 0.9120 0.0267 0.039 Uiso 1 1 calc R
H1B H 0.9713 0.8447 0.1076 0.039 Uiso 1 1 calc R
C2 C 0.8303(10) 0.6618(9) -0.0789(8) 0.024(2) Uani 1 1 d .
H2B H 0.8976 0.6346 -0.0467 0.035 Uiso 1 1 calc R
H2C H 0.8482 0.7126 -0.1286 0.035 Uiso 1 1 calc R
H2A H 0.7684 0.5998 -0.1162 0.035 Uiso 1 1 calc R
C3 C 0.6458(10) 0.7735(9) -0.0353(8) 0.023(2) Uani 1 1 d .
C4 C 0.6289(11) 0.8676(9) 0.0341(9) 0.032(3) Uani 1 1 d .
H4B H 0.5549 0.8837 0.0034 0.047 Uiso 1 1 calc R
H4C H 0.6890 0.9331 0.0393 0.047 Uiso 1 1 calc R
H4A H 0.6319 0.8462 0.1043 0.047 Uiso 1 1 calc R
C5 C 0.5450(10) 0.6752(10) -0.0509(10) 0.035(3) Uani 1 1 d .
H5B H 0.5564 0.6134 -0.0931 0.053 Uiso 1 1 calc R
H5C H 0.4750 0.6958 -0.0872 0.053 Uiso 1 1 calc R
H5A H 0.5393 0.6537 0.0175 0.053 Uiso 1 1 calc R
C6 C 0.6468(12) 0.8128(11) -0.1421(10) 0.037(3) Uani 1 1 d .
H6A H 0.6427 0.7503 -0.1924 0.055 Uiso 1 1 calc R
H6C H 0.7169 0.8681 -0.1349 0.055 Uiso 1 1 calc R
H6B H 0.5813 0.8452 -0.1673 0.055 Uiso 1 1 calc R
C7 C 0.7247(10) 0.5401(8) 0.1011(8) 0.024(2) Uani 1 1 d .
H7B H 0.6843 0.5260 0.0255 0.028 Uiso 1 1 calc R
H7A H 0.6679 0.5231 0.1412 0.028 Uiso 1 1 calc R
C8 C 0.8074(9) 0.4672(9) 0.1256(9) 0.026(3) Uani 1 1 d .
H8A H 0.8583 0.4774 0.0791 0.031 Uiso 1 1 calc R
H8B H 0.7656 0.3893 0.1129 0.031 Uiso 1 1 calc R
N2 N 0.8031(8) 0.6189(7) 0.3752(7) 0.022(2) Uani 1 1 d .
Si2 Si 0.6806(3) 0.6510(2) 0.3955(2) 0.0210(6) Uani 1 1 d .
C9 C 0.6319(9) 0.7447(9) 0.3000(9) 0.024(2) Uani 1 1 d .
H9A H 0.6226 0.7110 0.2287 0.037 Uiso 1 1 calc R
H9C H 0.6883 0.8146 0.3145 0.037 Uiso 1 1 calc R
H9B H 0.5592 0.7579 0.3063 0.037 Uiso 1 1 calc R
C10 C 0.5645(11) 0.5252(9) 0.3718(10) 0.034(3) Uani 1 1 d .
H10B H 0.4994 0.5436 0.3914 0.051 Uiso 1 1 calc R
H10C H 0.5913 0.4698 0.4141 0.051 Uiso 1 1 calc R
H10A H 0.5418 0.4960 0.2973 0.051 Uiso 1 1 calc R
C11 C 0.7070(10) 0.7203(10) 0.5340(8) 0.025(2) Uani 1 1 d .
C12 C 0.7466(10) 0.6424(9) 0.6126(9) 0.027(3) Uani 1 1 d .
H12A H 0.6881 0.5741 0.6000 0.041 Uiso 1 1 calc R
H12C H 0.7597 0.6775 0.6841 0.041 Uiso 1 1 calc R
H12B H 0.8172 0.6258 0.6037 0.041 Uiso 1 1 calc R
C13 C 0.5988(11) 0.7508(10) 0.5494(9) 0.031(3) Uani 1 1 d .
H13B H 0.5860 0.8147 0.5131 0.047 Uiso 1 1 calc R
H13C H 0.6076 0.7687 0.6244 0.047 Uiso 1 1 calc R
H13A H 0.5340 0.6886 0.5205 0.047 Uiso 1 1 calc R
C14 C 0.8021(10) 0.8248(9) 0.5537(9) 0.024(2) Uani 1 1 d .
H14B H 0.8680 0.8069 0.5352 0.036 Uiso 1 1 calc R
H14C H 0.8239 0.8547 0.6279 0.036 Uiso 1 1 calc R
H14A H 0.7752 0.8796 0.5105 0.036 Uiso 1 1 calc R
C15 C 0.8335(11) 0.5161(9) 0.4066(8) 0.024(2) Uani 1 1 d .
H15A H 0.7871 0.4836 0.4520 0.029 Uiso 1 1 calc R
H15B H 0.9145 0.5307 0.4462 0.029 Uiso 1 1 calc R
C16 C 0.8114(10) 0.4381(9) 0.3081(9) 0.024(2) Uani 1 1 d .
H16B H 0.8367 0.3701 0.3259 0.028 Uiso 1 1 calc R
H16A H 0.7293 0.4181 0.2720 0.028 Uiso 1 1 calc R
N3 N 1.0629(7) 0.6645(7) 0.2498(7) 0.0210(19) Uani 1 1 d .
Si3 Si 1.1931(3) 0.7592(2) 0.2805(2) 0.0214(6) Uani 1 1 d .
C17 C 1.2940(10) 0.7196(9) 0.3958(9) 0.027(3) Uani 1 1 d .
H17A H 1.2631 0.7208 0.4566 0.040 Uiso 1 1 calc R
H17C H 1.3676 0.7719 0.4125 0.040 Uiso 1 1 calc R
H17B H 1.3035 0.6455 0.3781 0.040 Uiso 1 1 calc R
C18 C 1.1658(9) 0.8952(8) 0.3204(9) 0.022(2) Uani 1 1 d .
H18B H 1.1215 0.9214 0.2590 0.033 Uiso 1 1 calc R
H18C H 1.2383 0.9484 0.3499 0.033 Uiso 1 1 calc R
H18A H 1.1234 0.8871 0.3733 0.033 Uiso 1 1 calc R
C19 C 1.2632(10) 0.7770(10) 0.1679(9) 0.028(3) Uani 1 1 d .
C20 C 1.1805(11) 0.7961(11) 0.0689(9) 0.036(3) Uani 1 1 d .
H20A H 1.1066 0.7458 0.0591 0.054 Uiso 1 1 calc R
H20C H 1.2096 0.7827 0.0084 0.054 Uiso 1 1 calc R
H20B H 1.1721 0.8722 0.0754 0.054 Uiso 1 1 calc R
C21 C 1.3641(12) 0.8761(10) 0.2033(11) 0.041(3) Uani 1 1 d .
H21A H 1.3369 0.9424 0.2163 0.061 Uiso 1 1 calc R
H21C H 1.4037 0.8853 0.1484 0.061 Uiso 1 1 calc R
H21B H 1.4164 0.8641 0.2679 0.061 Uiso 1 1 calc R
C22 C 1.3098(10) 0.6749(10) 0.1456(10) 0.032(3) Uani 1 1 d .
H22B H 1.3659 0.6654 0.2089 0.048 Uiso 1 1 calc R
H22C H 1.3459 0.6853 0.0884 0.048 Uiso 1 1 calc R
H22A H 1.2473 0.6095 0.1256 0.048 Uiso 1 1 calc R
C23 C 1.0659(10) 0.5518(9) 0.2118(9) 0.025(2) Uani 1 1 d .
H23B H 1.1443 0.5413 0.2352 0.030 Uiso 1 1 calc R
H23A H 1.0415 0.5404 0.1342 0.030 Uiso 1 1 calc R
C24 C 0.9881(10) 0.4698(9) 0.2543(9) 0.024(2) Uani 1 1 d .
H24A H 0.9797 0.3953 0.2190 0.029 Uiso 1 1 calc R
H24B H 1.0222 0.4702 0.3302 0.029 Uiso 1 1 calc R
N4 N 0.8763(8) 0.4950(7) 0.2382(7) 0.0209(19) Uani 1 1 d .
Mn1 Mn 0.83017(14) 1.10488(12) 0.33285(12) 0.0190(4) Uani 1 1 d .
C25 C 0.8734(10) 0.9802(9) 0.3379(9) 0.022(2) Uani 1 1 d .
O1 O 0.9071(7) 0.8976(6) 0.3422(6) 0.0263(18) Uani 1 1 d .
C26 C 0.7236(10) 1.1352(9) 0.2225(8) 0.025(2) Uani 1 1 d .
O2 O 0.6589(8) 1.1537(8) 0.1502(7) 0.042(2) Uani 1 1 d .
C27 C 0.9351(10) 1.1494(8) 0.2594(8) 0.023(2) Uani 1 1 d .
O3 O 0.9970(7) 1.1731(7) 0.2119(7) 0.034(2) Uani 1 1 d .
C28 C 0.9021(9) 1.2035(9) 0.4445(9) 0.022(2) Uani 1 1 d .
O4 O 0.9528(7) 1.2649(6) 0.5191(6) 0.0248(17) Uani 1 1 d .
C29 C 0.7117(11) 1.0558(9) 0.3908(9) 0.028(3) Uani 1 1 d .
O5 O 0.6369(7) 1.0254(7) 0.4242(7) 0.035(2) Uani 1 1 d .

loop_
_atom_site_aniso_label
_atom_site_aniso_U_11
_atom_site_aniso_U_22
_atom_site_aniso_U_33
_atom_site_aniso_U_23
_atom_site_aniso_U_13
_atom_site_aniso_U_12
U1 0.0250(3) 0.0101(2) 0.0123(2) 0.00155(14) 0.00537(16) 0.00398(15)
N1 0.022(5) 0.022(5) 0.016(5) 0.005(4) 0.001(4) 0.008(4)
Si1 0.0265(16) 0.0161(14) 0.0148(14) 0.0035(11) 0.0049(12) 0.0039(12)
C1 0.035(7) 0.021(6) 0.024(6) 0.007(5) 0.015(5) 0.000(5)
C2 0.035(7) 0.026(6) 0.013(5) 0.001(4) 0.010(5) 0.009(5)
C3 0.029(6) 0.028(6) 0.010(5) 0.002(4) 0.006(4) 0.002(5)
C4 0.041(7) 0.025(6) 0.027(7) 0.001(5) 0.003(5) 0.012(5)
C5 0.028(7) 0.032(7) 0.038(7) -0.004(6) -0.002(6) 0.006(5)
C6 0.055(9) 0.042(8) 0.029(7) 0.018(6) 0.022(6) 0.029(7)
C7 0.038(7) 0.017(5) 0.011(5) 0.003(4) 0.000(5) 0.005(5)
C8 0.023(6) 0.028(6) 0.019(6) -0.004(5) 0.002(5) -0.007(5)
N2 0.030(5) 0.019(5) 0.013(4) -0.003(4) 0.001(4) 0.007(4)
Si2 0.0257(17) 0.0200(15) 0.0173(15) 0.0051(12) 0.0067(12) 0.0028(12)
C9 0.019(6) 0.028(6) 0.027(6) 0.003(5) 0.008(5) 0.005(5)
C10 0.037(7) 0.021(6) 0.041(8) 0.006(5) 0.010(6) -0.001(5)
C11 0.031(6) 0.034(6) 0.013(5) 0.010(5) 0.006(5) 0.010(5)
C12 0.037(7) 0.031(6) 0.020(6) 0.008(5) 0.014(5) 0.012(5)
C13 0.044(8) 0.035(7) 0.022(6) 0.008(5) 0.014(5) 0.014(6)
C14 0.027(6) 0.026(6) 0.019(6) -0.003(4) 0.006(5) 0.007(5)
C15 0.045(7) 0.021(6) 0.015(5) 0.010(4) 0.012(5) 0.016(5)
C16 0.028(6) 0.016(5) 0.029(6) 0.009(5) 0.010(5) 0.007(4)
N3 0.009(4) 0.021(5) 0.030(5) 0.000(4) 0.002(4) 0.002(3)
Si3 0.0260(17) 0.0162(14) 0.0217(16) -0.0004(12) 0.0058(13) 0.0057(12)
C17 0.025(6) 0.027(6) 0.023(6) -0.004(5) 0.000(5) 0.005(5)
C18 0.024(6) 0.020(6) 0.022(6) -0.001(4) 0.008(5) 0.004(4)
C19 0.027(6) 0.038(7) 0.021(6) 0.007(5) 0.008(5) 0.006(5)
C20 0.044(8) 0.050(8) 0.018(6) 0.011(6) 0.014(5) 0.009(6)
C21 0.055(9) 0.033(7) 0.050(9) 0.017(6) 0.034(7) 0.018(6)
C22 0.030(7) 0.030(6) 0.033(7) -0.006(5) 0.013(5) 0.000(5)
C23 0.026(6) 0.023(6) 0.029(6) -0.005(5) 0.009(5) 0.014(5)
C24 0.040(7) 0.017(5) 0.018(6) 0.007(4) 0.008(5) 0.010(5)
N4 0.030(5) 0.023(5) 0.009(4) 0.003(3) 0.004(4) 0.004(4)
Mn1 0.0279(9) 0.0127(8) 0.0162(8) 0.0023(6) 0.0049(7) 0.0053(6)
C25 0.028(6) 0.016(5) 0.022(6) -0.001(4) 0.007(5) 0.004(4)
O1 0.032(5) 0.029(5) 0.022(4) 0.010(3) 0.013(3) 0.010(4)
C26 0.036(7) 0.023(6) 0.015(6) -0.003(4) 0.003(5) 0.009(5)
O2 0.043(6) 0.050(6) 0.032(5) 0.009(4) -0.002(4) 0.020(5)
C27 0.039(7) 0.011(5) 0.019(6) -0.001(4) 0.006(5) 0.007(5)
O3 0.038(5) 0.038(5) 0.028(5) 0.011(4) 0.016(4) 0.002(4)
C28 0.025(6) 0.020(6) 0.025(6) 0.006(5) 0.013(5) 0.004(4)
O4 0.032(5) 0.019(4) 0.022(4) -0.001(3) 0.008(3) 0.005(3)
C29 0.041(8) 0.020(6) 0.021(6) 0.001(5) 0.005(5) 0.010(5)
O5 0.031(5) 0.040(5) 0.032(5) 0.006(4) 0.010(4) 0.002(4)

loop_
_atom_type_symbol
_atom_type_description
_atom_type_scat_dispersion_real
_atom_type_scat_dispersion_imag
_atom_type_scat_source
C C 0.0033 0.0016 'International Tables Vol C Tables 4.2.6.8 and 6.1.1.4'
H H 0.0000 0.0000 'International Tables Vol C Tables 4.2.6.8 and 6.1.1.4'
Mn Mn 0.3368 0.7283 'International Tables Vol C Tables 4.2.6.8 and 6.1.1.4'
N N 0.0061 0.0033 'International Tables Vol C Tables 4.2.6.8 and 6.1.1.4'
O O 0.0106 0.0060 'International Tables Vol C Tables 4.2.6.8 and 6.1.1.4'
Si Si 0.0817 0.0704 'International Tables Vol C Tables 4.2.6.8 and 6.1.1.4'
U U -9.6767 9.6646 'International Tables Vol C Tables 4.2.6.8 and 6.1.1.4'

loop_
_geom_angle_atom_site_label_1
_geom_angle_atom_site_label_2
_geom_angle_atom_site_label_3
_geom_angle
_geom_angle_site_symmetry_3
N2 U1 N1 96.6(3) .
N2 U1 N3 127.3(3) .
N1 U1 N3 101.1(3) .
N2 U1 O1 99.0(3) .
N1 U1 O1 107.5(3) .
N3 U1 O1 121.4(3) .
N2 U1 N4 69.5(3) .
N1 U1 N4 71.6(3) .
N3 U1 N4 69.9(3) .
O1 U1 N4 168.0(3) .
N2 U1 O4 75.5(3) 2_776
N1 U1 O4 170.6(3) 2_776
N3 U1 O4 80.4(3) 2_776
O1 U1 O4 79.1(2) 2_776
N4 U1 O4 100.6(2) 2_776
C7 N1 Si1 117.1(7) .
C7 N1 U1 118.0(6) .
Si1 N1 U1 121.8(5) .
N1 Si1 C1 105.8(5) .
N1 Si1 C2 109.6(5) .
C1 Si1 C2 107.9(5) .
N1 Si1 C3 114.6(5) .
C1 Si1 C3 109.2(5) .
C2 Si1 C3 109.4(5) .
Si1 C1 H1A 109.5 .
Si1 C1 H1C 109.5 .
H1A C1 H1C 109.5 .
Si1 C1 H1B 109.5 .
H1A C1 H1B 109.5 .
H1C C1 H1B 109.5 .
Si1 C2 H2B 109.5 .
Si1 C2 H2C 109.5 .
H2B C2 H2C 109.5 .
Si1 C2 H2A 109.5 .
H2B C2 H2A 109.5 .
H2C C2 H2A 109.5 .
C4 C3 C5 108.7(10) .
C4 C3 C6 107.6(10) .
C5 C3 C6 108.7(10) .
C4 C3 Si1 110.7(8) .
C5 C3 Si1 111.4(8) .
C6 C3 Si1 109.5(8) .
C3 C4 H4B 109.5 .
C3 C4 H4C 109.5 .
H4B C4 H4C 109.5 .
C3 C4 H4A 109.5 .
H4B C4 H4A 109.5 .
H4C C4 H4A 109.5 .
C3 C5 H5B 109.5 .
C3 C5 H5C 109.5 .
H5B C5 H5C 109.5 .
C3 C5 H5A 109.5 .
H5B C5 H5A 109.5 .
H5C C5 H5A 109.5 .
C3 C6 H6A 109.5 .
C3 C6 H6C 109.5 .
H6A C6 H6C 109.5 .
C3 C6 H6B 109.5 .
H6A C6 H6B 109.5 .
H6C C6 H6B 109.5 .
N1 C7 C8 110.5(9) .
N1 C7 H7B 109.6 .
C8 C7 H7B 109.6 .
N1 C7 H7A 109.6 .
C8 C7 H7A 109.6 .
H7B C7 H7A 108.1 .
C7 C8 N4 109.9(9) .
C7 C8 H8A 109.7 .
N4 C8 H8A 109.7 .
C7 C8 H8B 109.7 .
N4 C8 H8B 109.7 .
H8A C8 H8B 108.2 .
C15 N2 Si2 119.7(8) .
C15 N2 U1 113.7(7) .
Si2 N2 U1 125.9(5) .
N2 Si2 C9 108.7(5) .
N2 Si2 C10 110.8(5) .
C9 Si2 C10 107.4(6) .
N2 Si2 C11 111.4(5) .
C9 Si2 C11 109.4(5) .
C10 Si2 C11 109.1(6) .
Si2 C9 H9A 109.5 .
Si2 C9 H9C 109.5 .
H9A C9 H9C 109.5 .
Si2 C9 H9B 109.5 .
H9A C9 H9B 109.5 .
H9C C9 H9B 109.5 .
Si2 C10 H10B 109.5 .
Si2 C10 H10C 109.5 .
H10B C10 H10C 109.5 .
Si2 C10 H10A 109.5 .
H10B C10 H10A 109.5 .
H10C C10 H10A 109.5 .
C12 C11 C13 110.3(9) .
C12 C11 C14 108.0(9) .
C13 C11 C14 109.4(10) .
C12 C11 Si2 109.1(8) .
C13 C11 Si2 110.6(8) .
C14 C11 Si2 109.3(7) .
C11 C12 H12A 109.5 .
C11 C12 H12C 109.5 .
H12A C12 H12C 109.5 .
C11 C12 H12B 109.5 .
H12A C12 H12B 109.5 .
H12C C12 H12B 109.5 .
C11 C13 H13B 109.5 .
C11 C13 H13C 109.5 .
H13B C13 H13C 109.5 .
C11 C13 H13A 109.5 .
H13B C13 H13A 109.5 .
H13C C13 H13A 109.5 .
C11 C14 H14B 109.5 .
C11 C14 H14C 109.5 .
H14B C14 H14C 109.5 .
C11 C14 H14A 109.5 .
H14B C14 H14A 109.5 .
H14C C14 H14A 109.5 .
N2 C15 C16 107.8(8) .
N2 C15 H15A 110.1 .
C16 C15 H15A 110.1 .
N2 C15 H15B 110.1 .
C16 C15 H15B 110.1 .
H15A C15 H15B 108.5 .
N4 C16 C15 108.0(9) .
N4 C16 H16B 110.1 .
C15 C16 H16B 110.1 .
N4 C16 H16A 110.1 .
C15 C16 H16A 110.1 .
H16B C16 H16A 108.4 .
C23 N3 Si3 114.8(7) .
C23 N3 U1 122.7(7) .
Si3 N3 U1 122.1(5) .
N3 Si3 C18 106.6(5) .
N3 Si3 C17 109.2(5) .
C18 Si3 C17 108.6(5) .
N3 Si3 C19 115.4(5) .
C18 Si3 C19 107.6(5) .
C17 Si3 C19 109.3(5) .
Si3 C17 H17A 109.5 .
Si3 C17 H17C 109.5 .
H17A C17 H17C 109.5 .
Si3 C17 H17B 109.5 .
H17A C17 H17B 109.5 .
H17C C17 H17B 109.5 .
Si3 C18 H18B 109.5 .
Si3 C18 H18C 109.5 .
H18B C18 H18C 109.5 .
Si3 C18 H18A 109.5 .
H18B C18 H18A 109.5 .
H18C C18 H18A 109.5 .
C20 C19 C21 109.8(10) .
C20 C19 C22 110.0(10) .
C21 C19 C22 107.7(10) .
C20 C19 Si3 111.3(8) .
C21 C19 Si3 107.7(8) .
C22 C19 Si3 110.3(8) .
C19 C20 H20A 109.5 .
C19 C20 H20C 109.5 .
H20A C20 H20C 109.5 .
C19 C20 H20B 109.5 .
H20A C20 H20B 109.5 .
H20C C20 H20B 109.5 .
C19 C21 H21A 109.5 .
C19 C21 H21C 109.5 .
H21A C21 H21C 109.5 .
C19 C21 H21B 109.5 .
H21A C21 H21B 109.5 .
H21C C21 H21B 109.5 .
C19 C22 H22B 109.5 .
C19 C22 H22C 109.5 .
H22B C22 H22C 109.5 .
C19 C22 H22A 109.5 .
H22B C22 H22A 109.5 .
H22C C22 H22A 109.5 .
N3 C23 C24 109.6(9) .
N3 C23 H23B 109.7 .
C24 C23 H23B 109.7 .
N3 C23 H23A 109.7 .
C24 C23 H23A 109.7 .
H23B C23 H23A 108.2 .
N4 C24 C23 111.5(9) .
N4 C24 H24A 109.3 .
C23 C24 H24A 109.3 .
N4 C24 H24B 109.3 .
C23 C24 H24B 109.3 .
H24A C24 H24B 108.0 .
C24 N4 C8 112.0(8) .
C24 N4 C16 111.8(8) .
C8 N4 C16 110.1(8) .
C24 N4 U1 106.9(6) .
C8 N4 U1 106.7(6) .
C16 N4 U1 109.1(6) .
C25 Mn1 C28 113.9(5) .
C25 Mn1 C26 124.2(5) .
C28 Mn1 C26 121.9(5) .
C25 Mn1 C27 87.6(5) .
C28 Mn1 C27 94.4(5) .
C26 Mn1 C27 87.0(5) .
C25 Mn1 C29 93.4(5) .
C28 Mn1 C29 91.6(5) .
C26 Mn1 C29 86.7(5) .
C27 Mn1 C29 172.9(5) .
O1 C25 Mn1 177.5(10) .
C25 O1 U1 155.7(8) .
O2 C26 Mn1 177.3(11) .
O3 C27 Mn1 177.4(10) .
O4 C28 Mn1 176.7(10) .
C28 O4 U1 147.1(7) 2_776
O5 C29 Mn1 178.4(11) .

loop_
_geom_bond_atom_site_label_1
_geom_bond_atom_site_label_2
_geom_bond_distance
_geom_bond_site_symmetry_2
U1 N2 2.204(9) .
U1 N1 2.212(9) .
U1 N3 2.227(9) .
U1 O1 2.479(8) .
U1 N4 2.599(9) .
U1 O4 2.705(8) 2_776
N1 C7 1.469(13) .
N1 Si1 1.742(9) .
Si1 C1 1.871(11) .
Si1 C2 1.871(11) .
Si1 C3 1.905(12) .
C1 H1A 0.9800 .
C1 H1C 0.9800 .
C1 H1B 0.9800 .
C2 H2B 0.9800 .
C2 H2C 0.9800 .
C2 H2A 0.9800 .
C3 C4 1.530(15) .
C3 C5 1.534(16) .
C3 C6 1.534(15) .
C4 H4B 0.9800 .
C4 H4C 0.9800 .
C4 H4A 0.9800 .
C5 H5B 0.9800 .
C5 H5C 0.9800 .
C5 H5A 0.9800 .
C6 H6A 0.9800 .
C6 H6C 0.9800 .
C6 H6B 0.9800 .
C7 C8 1.503(16) .
C7 H7B 0.9900 .
C7 H7A 0.9900 .
C8 N4 1.503(14) .
C8 H8A 0.9900 .
C8 H8B 0.9900 .
N2 C15 1.472(13) .
N2 Si2 1.739(10) .
Si2 C9 1.858(12) .
Si2 C10 1.862(12) .
Si2 C11 1.900(11) .
C9 H9A 0.9800 .
C9 H9C 0.9800 .
C9 H9B 0.9800 .
C10 H10B 0.9800 .
C10 H10C 0.9800 .
C10 H10A 0.9800 .
C11 C12 1.534(15) .
C11 C13 1.536(16) .
C11 C14 1.538(15) .
C12 H12A 0.9800 .
C12 H12C 0.9800 .
C12 H12B 0.9800 .
C13 H13B 0.9800 .
C13 H13C 0.9800 .
C13 H13A 0.9800 .
C14 H14B 0.9800 .
C14 H14C 0.9800 .
C14 H14A 0.9800 .
C15 C16 1.510(15) .
C15 H15A 0.9900 .
C15 H15B 0.9900 .
C16 N4 1.504(14) .
C16 H16B 0.9900 .
C16 H16A 0.9900 .
N3 C23 1.478(13) .
N3 Si3 1.745(9) .
Si3 C18 1.872(11) .
Si3 C17 1.888(12) .
Si3 C19 1.918(12) .
C17 H17A 0.9800 .
C17 H17C 0.9800 .
C17 H17B 0.9800 .
C18 H18B 0.9800 .
C18 H18C 0.9800 .
C18 H18A 0.9800 .
C19 C20 1.520(16) .
C19 C21 1.531(18) .
C19 C22 1.550(17) .
C20 H20A 0.9800 .
C20 H20C 0.9800 .
C20 H20B 0.9800 .
C21 H21A 0.9800 .
C21 H21C 0.9800 .
C21 H21B 0.9800 .
C22 H22B 0.9800 .
C22 H22C 0.9800 .
C22 H22A 0.9800 .
C23 C24 1.506(15) .
C23 H23B 0.9900 .
C23 H23A 0.9900 .
C24 N4 1.462(15) .
C24 H24A 0.9900 .
C24 H24B 0.9900 .
Mn1 C25 1.752(11) .
Mn1 C28 1.781(11) .
Mn1 C26 1.833(11) .
Mn1 C27 1.846(12) .
Mn1 C29 1.853(13) .
C25 O1 1.193(13) .
C26 O2 1.159(14) .
C27 O3 1.124(14) .
C28 O4 1.165(13) .
O4 U1 2.705(8) 2_776
C29 O5 1.143(15) .

loop_
_geom_torsion_atom_site_label_1
_geom_torsion_atom_site_label_2
_geom_torsion_atom_site_label_3
_geom_torsion_atom_site_label_4
_geom_torsion
_geom_torsion_site_symmetry_1
N2 U1 N1 C7 -46.4(8) .
N3 U1 N1 C7 83.7(8) .
O1 U1 N1 C7 -148.0(7) .
N4 U1 N1 C7 19.4(7) .
N2 U1 N1 Si1 154.0(5) .
N3 U1 N1 Si1 -75.9(6) .
O1 U1 N1 Si1 52.4(6) .
N4 U1 N1 Si1 -140.2(6) .
C7 N1 Si1 C1 -165.3(8) .
U1 N1 Si1 C1 -5.6(7) .
C7 N1 Si1 C2 -49.1(9) .
U1 N1 Si1 C2 110.6(6) .
C7 N1 Si1 C3 74.3(9) .
U1 N1 Si1 C3 -126.0(5) .
N1 Si1 C3 C4 77.6(9) .
C1 Si1 C3 C4 -40.9(9) .
C2 Si1 C3 C4 -158.8(8) .
N1 Si1 C3 C5 -43.5(9) .
C1 Si1 C3 C5 -162.0(8) .
C2 Si1 C3 C5 80.0(9) .
N1 Si1 C3 C6 -163.9(8) .
C1 Si1 C3 C6 77.6(9) .
C2 Si1 C3 C6 -40.3(10) .
Si1 N1 C7 C8 113.3(8) .
U1 N1 C7 C8 -47.3(11) .
N1 C7 C8 N4 54.3(12) .
N1 U1 N2 C15 102.8(7) .
N3 U1 N2 C15 -6.6(9) .
O1 U1 N2 C15 -148.2(7) .
N4 U1 N2 C15 35.3(7) .
O4 U1 N2 C15 -72.1(7) 2_776
N1 U1 N2 Si2 -68.0(6) .
N3 U1 N2 Si2 -177.3(4) .
O1 U1 N2 Si2 41.0(6) .
N4 U1 N2 Si2 -135.5(6) .
O4 U1 N2 Si2 117.1(6) 2_776
C15 N2 Si2 C9 -155.1(8) .
U1 N2 Si2 C9 15.2(7) .
C15 N2 Si2 C10 -37.3(9) .
U1 N2 Si2 C10 132.9(6) .
C15 N2 Si2 C11 84.3(9) .
U1 N2 Si2 C11 -105.4(6) .
N2 Si2 C11 C12 -60.1(9) .
C9 Si2 C11 C12 179.7(8) .
C10 Si2 C11 C12 62.5(9) .
N2 Si2 C11 C13 178.4(7) .
C9 Si2 C11 C13 58.2(9) .
C10 Si2 C11 C13 -59.0(9) .
N2 Si2 C11 C14 57.9(9) .
C9 Si2 C11 C14 -62.3(9) .
C10 Si2 C11 C14 -179.5(8) .
Si2 N2 C15 C16 107.2(9) .
U1 N2 C15 C16 -64.2(10) .
N2 C15 C16 N4 55.2(12) .
N2 U1 N3 C23 47.7(9) .
N1 U1 N3 C23 -59.6(9) .
O1 U1 N3 C23 -178.2(7) .
N4 U1 N3 C23 5.9(8) .
O4 U1 N3 C23 111.0(8) 2_776
N2 U1 N3 Si3 -124.8(5) .
N1 U1 N3 Si3 127.9(5) .
O1 U1 N3 Si3 9.2(7) .
N4 U1 N3 Si3 -166.6(6) .
O4 U1 N3 Si3 -61.5(5) 2_776
C23 N3 Si3 C18 177.6(8) .
U1 N3 Si3 C18 -9.4(7) .
C23 N3 Si3 C17 -65.3(9) .
U1 N3 Si3 C17 107.7(6) .
C23 N3 Si3 C19 58.2(9) .
U1 N3 Si3 C19 -128.7(6) .
N3 Si3 C19 C20 49.9(10) .
C18 Si3 C19 C20 -68.8(10) .
C17 Si3 C19 C20 173.5(9) .
N3 Si3 C19 C21 170.3(8) .
C18 Si3 C19 C21 51.5(9) .
C17 Si3 C19 C21 -66.2(9) .
N3 Si3 C19 C22 -72.5(9) .
C18 Si3 C19 C22 168.7(8) .
C17 Si3 C19 C22 51.0(9) .
Si3 N3 C23 C24 142.3(8) .
U1 N3 C23 C24 -30.7(12) .
N3 C23 C24 N4 49.0(12) .
C23 C24 N4 C8 74.0(11) .
C23 C24 N4 C16 -161.9(9) .
C23 C24 N4 U1 -42.6(9) .
C7 C8 N4 C24 -152.3(9) .
C7 C8 N4 C16 82.7(10) .
C7 C8 N4 U1 -35.6(10) .
C15 C16 N4 C24 93.3(10) .
C15 C16 N4 C8 -141.5(9) .
C15 C16 N4 U1 -24.7(10) .
N2 U1 N4 C24 -125.5(7) .
N1 U1 N4 C24 129.7(7) .
N3 U1 N4 C24 20.0(6) .
O1 U1 N4 C24 -142.5(11) .
O4 U1 N4 C24 -55.5(6) 2_776
N2 U1 N4 C8 114.4(7) .
N1 U1 N4 C8 9.7(6) .
N3 U1 N4 C8 -100.0(7) .
O1 U1 N4 C8 97.4(13) .
O4 U1 N4 C8 -175.6(6) 2_776
N2 U1 N4 C16 -4.5(6) .
N1 U1 N4 C16 -109.2(7) .
N3 U1 N4 C16 141.1(7) .
O1 U1 N4 C16 -21.5(16) .
O4 U1 N4 C16 65.5(7) 2_776
N2 U1 O1 C25 -93.1(18) .
N1 U1 O1 C25 6.9(19) .
N3 U1 O1 C25 122.3(18) .
N4 U1 O1 C25 -77(2) .
O4 U1 O1 C25 -166.2(18) 2_776
